data_7006152
loop_
_publ_author_name
'Champouret, Yohan D. M.'
'Nodes, William J.'
'Scrimshire, Jason A.'
'Singh, Kuldip'
'Solan, Gregory A.'
'Young, Isla'

_publ_section_title
;
 Sterically variable dizinc complexes bearing
 bis(iminopyridyl)phenolate ligands: synthesis, structures and
 reactivity studies.
;
_journal_issue 40
_journal_name_full 'Dalton transactions (Cambridge, England : 2003)'
_journal_page_first 4565
_journal_page_last 4575
_journal_paper_doi 10.1039/b709385c
_journal_year 2007
_chemical_formula_moiety '(C54 H57 Cl3 N6 O3 Zn3)4(C H2 Cl2)'
_chemical_formula_sum 'C58 H65 Cl11 N6 O3 Zn3'
_chemical_formula_weight 1480.22
_chemical_name_systematic
;
?
;
_space_group_IT_number 2
_symmetry_cell_setting triclinic
_symmetry_space_group_name_Hall '-P 1'
_symmetry_space_group_name_H-M 'P -1'
_atom_sites_solution_hydrogens geom
_atom_sites_solution_primary direct
_atom_sites_solution_secondary difmap
_audit_creation_method SHELXL-97
_cell_angle_alpha 114.106(5)
_cell_angle_beta 94.580(6)
_cell_angle_gamma 102.681(5)
_cell_formula_units_Z 2
_cell_length_a 14.552(5)
_cell_length_b 15.446(5)
_cell_length_c 16.558(6)
_cell_measurement_reflns_used 770
_cell_measurement_temperature 150(2)
_cell_measurement_theta_max 20.079
_cell_measurement_theta_min 2.369
_cell_volume 3253.7(19)
_computing_cell_refinement 'Bruker SMART'
_computing_data_collection 'Bruker SMART'
_computing_data_reduction 'Bruker SHELXTL'
_computing_molecular_graphics 'Bruker SHELXTL'
_computing_publication_material 'Bruker SHELXTL'
_computing_structure_refinement 'SHELXL-97 (Sheldrick, 1997)'
_computing_structure_solution 'SHELXS-97 (Sheldrick, 1990)'
_diffrn_ambient_temperature 150(2)
_diffrn_measured_fraction_theta_full 0.990
_diffrn_measured_fraction_theta_max 0.990
_diffrn_measurement_device_type 'CCD area detector'
_diffrn_measurement_method 'phi and omega scans'
_diffrn_radiation_monochromator graphite
_diffrn_radiation_source 'fine-focus sealed tube'
_diffrn_radiation_type MoK\a
_diffrn_radiation_wavelength 0.71073
_diffrn_reflns_av_R_equivalents 0.1090
_diffrn_reflns_av_sigmaI/netI 0.2653
_diffrn_reflns_limit_h_max 17
_diffrn_reflns_limit_h_min -17
_diffrn_reflns_limit_k_max 18
_diffrn_reflns_limit_k_min -18
_diffrn_reflns_limit_l_max 19
_diffrn_reflns_limit_l_min -19
_diffrn_reflns_number 23469
_diffrn_reflns_theta_full 25.00
_diffrn_reflns_theta_max 25.00
_diffrn_reflns_theta_min 1.37
_exptl_absorpt_coefficient_mu 1.596
_exptl_absorpt_correction_T_max 0.862
_exptl_absorpt_correction_T_min 0.499
_exptl_absorpt_correction_type empirical
_exptl_absorpt_process_details
;
absorption correction based on 3865 reflections(SADABS);Rint 0.0722 before
correction and 0.0437 after.
;
_exptl_crystal_colour yellow
_exptl_crystal_density_diffrn 1.511
_exptl_crystal_density_method 'not measured'
_exptl_crystal_description block
_exptl_crystal_F_000 1512
_exptl_crystal_size_max 0.27
_exptl_crystal_size_mid 0.12
_exptl_crystal_size_min 0.09
_refine_diff_density_max 0.577
_refine_diff_density_min -0.731
_refine_diff_density_rms 0.102
_refine_ls_extinction_method none
_refine_ls_goodness_of_fit_ref 0.781
_refine_ls_hydrogen_treatment constr
_refine_ls_matrix_type full
_refine_ls_number_parameters 632
_refine_ls_number_reflns 11343
_refine_ls_number_restraints 0
_refine_ls_restrained_S_all 0.781
_refine_ls_R_factor_all 0.1720
_refine_ls_R_factor_gt 0.0758
_refine_ls_shift/su_max 0.000
_refine_ls_shift/su_mean 0.000
_refine_ls_structure_factor_coef Fsqd
_refine_ls_weighting_details 'calc w=1/[\s^2^(Fo^2^)+(0.0661P)^2^+0.0000P] where P=(Fo^2^+2Fc^2^)/3'
_refine_ls_weighting_scheme calc
_refine_ls_wR_factor_gt 0.1565
_refine_ls_wR_factor_ref 0.1810
_reflns_number_gt 4102
_reflns_number_total 11343
_reflns_threshold_expression >2sigma(I)
_cod_data_source_file b709385c.txt
_cod_data_source_block 06079
_cod_depositor_comments
;
The following automatic conversions were performed:
'_symmetry_cell_setting' value 'Triclinic' changed to 'triclinic'
according to '/home/saulius/struct/CIF-dictionaries/cif_core.dic'
dictionary named 'cif_core.dic' version 2.4.1 from 2010-06-29.

Automatic conversion script
Id: cif_fix_enum 1527 2010-12-29 10:47:43Z saulius 

The following automatic conversions were performed:

'_refine_ls_hydrogen_treatment' value 'constrained' was replaced with
the value 'constr' as specified in the replacement file
'src/cod-tools/trunk/data/replacement-values/replacement_values.lst'.

Automatic conversion script
Id: cif_fix_values 5376 2017-05-30 11:51:03Z andrius 
;
_cod_original_sg_symbol_H-M P-1
_cod_database_code 7006152

loop_
_symmetry_equiv_pos_as_xyz
'x, y, z'
'-x, -y, -z'

loop_
_atom_site_label
_atom_site_type_symbol
_atom_site_fract_x
_atom_site_fract_y
_atom_site_fract_z
_atom_site_U_iso_or_equiv
_atom_site_adp_type
_atom_site_occupancy
_atom_site_symmetry_multiplicity
_atom_site_calc_flag
_atom_site_refinement_flags
_atom_site_disorder_assembly
_atom_site_disorder_group
Zn1 Zn 0.27910(8) -0.07025(7) 0.22680(7) 0.0420(3) Uani 1 1 d . . .
Zn2 Zn 0.39756(7) 0.15991(7) 0.35528(7) 0.0405(3) Uani 1 1 d . . .
Zn3 Zn 0.72054(8) 0.25439(7) 0.34391(7) 0.0444(3) Uani 1 1 d . . .
Cl1 Cl 0.29810(19) -0.18847(17) 0.09697(16) 0.0579(7) Uani 1 1 d . . .
Cl2 Cl 0.33090(17) 0.15243(16) 0.46894(16) 0.0507(7) Uani 1 1 d . . .
Cl3 Cl 0.84472(17) 0.20841(17) 0.37824(17) 0.0565(7) Uani 1 1 d . . .
O1 O 0.4106(4) 0.0263(4) 0.2759(4) 0.0417(15) Uani 1 1 d . . .
O2 O 0.2328(4) 0.0256(4) 0.1925(4) 0.0454(16) Uani 1 1 d . . .
O3 O 0.5273(4) 0.2452(4) 0.3872(4) 0.0445(16) Uani 1 1 d . . .
N1 N 0.1494(5) -0.1131(4) 0.2692(5) 0.0383(19) Uani 1 1 d . . .
N2 N 0.3246(6) -0.1054(5) 0.3337(5) 0.0400(19) Uani 1 1 d . . .
N3 N 0.6289(5) 0.1742(5) 0.2251(5) 0.0388(19) Uani 1 1 d . . .
N4 N 0.7484(5) 0.3527(5) 0.2879(5) 0.0378(19) Uani 1 1 d . . .
N5 N 0.3310(5) 0.1868(6) 0.2637(5) 0.045(2) Uani 1 1 d . . .
N6 N 0.6796(5) 0.3216(5) 0.4610(5) 0.0410(19) Uani 1 1 d . . .
C1 C 0.0542(7) -0.1199(7) 0.2238(6) 0.048(3) Uani 1 1 d . . .
C2 C 0.0214(8) -0.0343(7) 0.2530(7) 0.056(3) Uani 1 1 d . . .
C3 C -0.0635(8) -0.0407(9) 0.2059(8) 0.061(3) Uani 1 1 d . . .
H3 H -0.0849 0.0170 0.2230 0.074 Uiso 1 1 calc R . .
C4 C -0.1212(10) -0.1289(12) 0.1328(10) 0.109(5) Uani 1 1 d . . .
H4 H -0.1799 -0.1312 0.1013 0.130 Uiso 1 1 calc R . .
C5 C -0.0880(11) -0.2100(9) 0.1103(8) 0.093(4) Uani 1 1 d . . .
H5 H -0.1261 -0.2709 0.0632 0.112 Uiso 1 1 calc R . .
C6 C 0.0011(10) -0.2074(8) 0.1541(8) 0.082(4) Uani 1 1 d . . .
C7 C 0.0353(10) -0.3017(7) 0.1257(8) 0.091(4) Uani 1 1 d . . .
H7 H 0.0991 -0.2848 0.1643 0.109 Uiso 1 1 calc R . .
C8 C 0.0468(11) -0.3443(8) 0.0251(8) 0.126(6) Uani 1 1 d . . .
H8A H -0.0167 -0.3746 -0.0140 0.189 Uiso 1 1 calc R . .
H8B H 0.0820 -0.3942 0.0135 0.189 Uiso 1 1 calc R . .
H8C H 0.0824 -0.2908 0.0127 0.189 Uiso 1 1 calc R . .
C9 C -0.0386(14) -0.3812(9) 0.1432(9) 0.185(9) Uani 1 1 d . . .
H9A H -0.0556 -0.3493 0.2024 0.277 Uiso 1 1 calc R . .
H9B H -0.0094 -0.4332 0.1418 0.277 Uiso 1 1 calc R . .
H9C H -0.0966 -0.4103 0.0963 0.277 Uiso 1 1 calc R . .
C10 C 0.0805(7) 0.0612(6) 0.3340(6) 0.050(3) Uani 1 1 d . . .
H10 H 0.1482 0.0577 0.3426 0.060 Uiso 1 1 calc R . .
C11 C 0.0423(8) 0.0708(7) 0.4192(7) 0.081(4) Uani 1 1 d . . .
H11A H -0.0171 0.0908 0.4185 0.121 Uiso 1 1 calc R . .
H11B H 0.0901 0.1207 0.4720 0.121 Uiso 1 1 calc R . .
H11C H 0.0292 0.0072 0.4219 0.121 Uiso 1 1 calc R . .
C12 C 0.0809(7) 0.1536(7) 0.3170(7) 0.065(3) Uani 1 1 d . . .
H12A H 0.0981 0.1427 0.2582 0.098 Uiso 1 1 calc R . .
H12B H 0.1279 0.2118 0.3644 0.098 Uiso 1 1 calc R . .
H12C H 0.0170 0.1643 0.3176 0.098 Uiso 1 1 calc R . .
C13 C 0.1539(7) -0.1371(6) 0.3343(6) 0.041(2) Uani 1 1 d . . .
C14 C 0.0732(6) -0.1722(6) 0.3714(6) 0.051(3) Uani 1 1 d . . .
H14A H 0.0142 -0.1657 0.3444 0.077 Uiso 1 1 calc R . .
H14B H 0.0857 -0.1326 0.4369 0.077 Uiso 1 1 calc R . .
H14C H 0.0659 -0.2416 0.3576 0.077 Uiso 1 1 calc R . .
C15 C 0.2528(8) -0.1282(6) 0.3739(6) 0.045(3) Uani 1 1 d . . .
C16 C 0.2678(7) -0.1417(6) 0.4516(7) 0.051(3) Uani 1 1 d . . .
H16 H 0.2162 -0.1564 0.4800 0.062 Uiso 1 1 calc R . .
C17 C 0.3623(9) -0.1326(7) 0.4860(7) 0.063(3) Uani 1 1 d . . .
H17 H 0.3757 -0.1413 0.5388 0.075 Uiso 1 1 calc R . .
C18 C 0.4354(8) -0.1114(6) 0.4444(7) 0.053(3) Uani 1 1 d . . .
H18 H 0.4995 -0.1051 0.4680 0.064 Uiso 1 1 calc R . .
C19 C 0.4142(7) -0.0990(6) 0.3651(7) 0.044(3) Uani 1 1 d . . .
C20 C 0.4960(6) -0.0678(6) 0.3250(6) 0.045(2) Uani 1 1 d . . .
C21 C 0.5815(7) -0.0944(7) 0.3307(7) 0.056(3) Uani 1 1 d . . .
H21 H 0.5866 -0.1373 0.3577 0.068 Uiso 1 1 calc R . .
C22 C 0.6579(7) -0.0598(7) 0.2983(6) 0.055(3) Uani 1 1 d . . .
H22 H 0.7154 -0.0784 0.3029 0.067 Uiso 1 1 calc R . .
C23 C 0.6503(7) 0.0043(7) 0.2576(6) 0.052(3) Uani 1 1 d . . .
H23 H 0.7031 0.0296 0.2357 0.062 Uiso 1 1 calc R . .
C24 C 0.5663(7) 0.0289(6) 0.2504(6) 0.041(2) Uani 1 1 d . . .
C25 C 0.4918(7) -0.0026(7) 0.2839(6) 0.043(2) Uani 1 1 d . . .
C26 C 0.5596(7) 0.0885(7) 0.2006(6) 0.048(3) Uani 1 1 d . . .
C27 C 0.4865(8) 0.0551(7) 0.1274(7) 0.053(3) Uani 1 1 d . . .
H27 H 0.4375 -0.0039 0.1125 0.063 Uiso 1 1 calc R . .
C28 C 0.4830(8) 0.1053(8) 0.0758(6) 0.067(3) Uani 1 1 d . . .
H28 H 0.4337 0.0803 0.0243 0.080 Uiso 1 1 calc R . .
C29 C 0.5536(7) 0.1937(7) 0.1008(7) 0.057(3) Uani 1 1 d . . .
H29 H 0.5529 0.2323 0.0685 0.069 Uiso 1 1 calc R . .
C30 C 0.6244(7) 0.2225(6) 0.1746(7) 0.046(3) Uani 1 1 d . . .
C31 C 0.7012(7) 0.3223(7) 0.2099(7) 0.046(3) Uani 1 1 d . . .
C32 C 0.7122(8) 0.3759(7) 0.1496(6) 0.069(3) Uani 1 1 d . . .
H32A H 0.7555 0.4425 0.1841 0.104 Uiso 1 1 calc R . .
H32B H 0.6492 0.3803 0.1285 0.104 Uiso 1 1 calc R . .
H32C H 0.7387 0.3392 0.0977 0.104 Uiso 1 1 calc R . .
C33 C 0.8104(7) 0.4497(6) 0.3359(6) 0.043(2) Uani 1 1 d . . .
C34 C 0.9063(7) 0.4705(6) 0.3350(6) 0.041(2) Uani 1 1 d . . .
C35 C 0.9701(7) 0.5670(7) 0.3842(6) 0.053(3) Uani 1 1 d . . .
H35 H 1.0368 0.5801 0.3829 0.064 Uiso 1 1 calc R . .
C36 C 0.9297(8) 0.6416(7) 0.4345(6) 0.061(3) Uani 1 1 d . . .
H36 H 0.9700 0.7067 0.4697 0.074 Uiso 1 1 calc R . .
C37 C 0.8312(7) 0.6219(7) 0.4339(6) 0.055(3) Uani 1 1 d . . .
H37 H 0.8048 0.6741 0.4668 0.066 Uiso 1 1 calc R . .
C38 C 0.7713(7) 0.5260(7) 0.3853(7) 0.058(3) Uani 1 1 d . . .
C39 C 0.6638(8) 0.5090(7) 0.3894(9) 0.077(4) Uani 1 1 d . . .
H39 H 0.6346 0.4364 0.3670 0.092 Uiso 1 1 calc R . .
C40 C 0.6476(8) 0.5603(8) 0.4859(7) 0.081(4) Uani 1 1 d . . .
H40A H 0.6832 0.5406 0.5251 0.122 Uiso 1 1 calc R . .
H40B H 0.5790 0.5412 0.4869 0.122 Uiso 1 1 calc R . .
H40C H 0.6701 0.6320 0.5075 0.122 Uiso 1 1 calc R . .
C41 C 0.6132(8) 0.5425(10) 0.3269(8) 0.110(5) Uani 1 1 d . . .
H41A H 0.5441 0.5106 0.3129 0.165 Uiso 1 1 calc R . .
H41B H 0.6386 0.5240 0.2710 0.165 Uiso 1 1 calc R . .
H41C H 0.6247 0.6143 0.3570 0.165 Uiso 1 1 calc R . .
C42 C 0.9541(7) 0.3871(6) 0.2832(6) 0.048(3) Uani 1 1 d . . .
H42 H 0.9040 0.3222 0.2586 0.057 Uiso 1 1 calc R . .
C43 C 0.9885(8) 0.4021(8) 0.2041(7) 0.090(4) Uani 1 1 d . . .
H43A H 1.0209 0.4721 0.2239 0.136 Uiso 1 1 calc R . .
H43B H 0.9333 0.3811 0.1558 0.136 Uiso 1 1 calc R . .
H43C H 1.0333 0.3628 0.1817 0.136 Uiso 1 1 calc R . .
C44 C 1.0338(8) 0.3843(7) 0.3442(8) 0.081(4) Uani 1 1 d . . .
H44A H 1.0514 0.3227 0.3141 0.121 Uiso 1 1 calc R . .
H44B H 1.0126 0.3879 0.4000 0.121 Uiso 1 1 calc R . .
H44C H 1.0895 0.4406 0.3586 0.121 Uiso 1 1 calc R . .
C45 C 0.2588(7) 0.1121(7) 0.1950(6) 0.041(2) Uani 1 1 d . . .
C46 C 0.2103(7) 0.1325(7) 0.1296(7) 0.058(3) Uani 1 1 d . . .
H46 H 0.1587 0.0827 0.0845 0.069 Uiso 1 1 calc R . .
C47 C 0.2392(9) 0.2263(8) 0.1321(8) 0.081(4) Uani 1 1 d . . .
H47 H 0.2092 0.2396 0.0870 0.097 Uiso 1 1 calc R . .
C48 C 0.3129(9) 0.3010(8) 0.2021(8) 0.080(4) Uani 1 1 d . . .
H48 H 0.3321 0.3657 0.2059 0.096 Uiso 1 1 calc R . .
C49 C 0.3552(7) 0.2785(7) 0.2629(8) 0.064(3) Uani 1 1 d . . .
H49 H 0.4056 0.3292 0.3089 0.077 Uiso 1 1 calc R . .
C50 C 0.5863(7) 0.3027(6) 0.4643(7) 0.039(2) Uani 1 1 d . . .
C51 C 0.5564(8) 0.3412(7) 0.5464(7) 0.060(3) Uani 1 1 d . . .
H51 H 0.4901 0.3268 0.5491 0.072 Uiso 1 1 calc R . .
C52 C 0.6252(7) 0.4012(7) 0.6244(7) 0.054(3) Uani 1 1 d . . .
H52 H 0.6059 0.4271 0.6810 0.065 Uiso 1 1 calc R . .
C53 C 0.7213(8) 0.4231(7) 0.6200(7) 0.066(3) Uani 1 1 d . . .
H53 H 0.7689 0.4675 0.6719 0.079 Uiso 1 1 calc R . .
C54 C 0.7446(7) 0.3788(7) 0.5388(7) 0.062(3) Uani 1 1 d . . .
H54 H 0.8107 0.3882 0.5358 0.074 Uiso 1 1 calc R . .

loop_
_atom_site_aniso_label
_atom_site_aniso_U_11
_atom_site_aniso_U_22
_atom_site_aniso_U_33
_atom_site_aniso_U_23
_atom_site_aniso_U_13
_atom_site_aniso_U_12
Zn1 0.0526(8) 0.0288(6) 0.0464(7) 0.0159(5) 0.0164(6) 0.0136(5)
Zn2 0.0404(7) 0.0313(6) 0.0504(7) 0.0155(6) 0.0145(6) 0.0138(5)
Zn3 0.0431(7) 0.0353(6) 0.0593(8) 0.0209(6) 0.0210(6) 0.0152(6)
Cl1 0.082(2) 0.0389(14) 0.0487(16) 0.0113(12) 0.0199(15) 0.0223(14)
Cl2 0.0529(16) 0.0456(14) 0.0547(16) 0.0210(13) 0.0191(13) 0.0145(13)
Cl3 0.0448(16) 0.0557(16) 0.0858(19) 0.0400(15) 0.0269(15) 0.0232(13)
O1 0.043(4) 0.026(3) 0.047(4) 0.009(3) 0.000(3) 0.007(3)
O2 0.036(4) 0.033(4) 0.079(5) 0.036(4) 0.025(3) 0.008(3)
O3 0.037(4) 0.034(4) 0.051(4) 0.010(3) 0.012(3) 0.005(3)
N1 0.051(5) 0.015(4) 0.037(5) -0.001(4) 0.006(4) 0.010(4)
N2 0.048(5) 0.024(4) 0.055(5) 0.017(4) 0.028(5) 0.017(4)
N3 0.049(5) 0.032(4) 0.046(5) 0.017(4) 0.027(4) 0.028(4)
N4 0.023(4) 0.038(5) 0.047(5) 0.014(4) 0.013(4) 0.002(4)
N5 0.038(5) 0.045(5) 0.057(5) 0.022(5) 0.023(4) 0.015(4)
N6 0.032(5) 0.036(4) 0.056(5) 0.017(4) 0.020(4) 0.012(4)
C1 0.057(7) 0.035(6) 0.039(6) 0.014(5) -0.013(6) -0.003(5)
C2 0.069(8) 0.057(7) 0.047(7) 0.022(6) 0.016(6) 0.024(6)
C3 0.047(7) 0.071(8) 0.078(9) 0.046(7) -0.001(7) 0.015(6)
C4 0.084(11) 0.125(13) 0.116(13) 0.061(12) -0.001(10) 0.018(11)
C5 0.121(13) 0.057(9) 0.075(10) 0.026(8) -0.027(9) -0.001(9)
C6 0.110(11) 0.050(8) 0.067(9) 0.021(7) 0.019(8) -0.002(8)
C7 0.140(12) 0.030(6) 0.084(10) 0.007(7) -0.009(9) 0.033(7)
C8 0.220(17) 0.044(8) 0.069(9) 0.000(7) -0.008(10) 0.009(9)
C9 0.42(3) 0.038(8) 0.099(11) 0.028(8) 0.106(15) 0.046(12)
C10 0.062(7) 0.038(6) 0.050(6) 0.012(5) 0.022(6) 0.026(5)
C11 0.130(11) 0.052(7) 0.066(8) 0.023(6) 0.034(8) 0.035(7)
C12 0.049(7) 0.061(7) 0.094(8) 0.031(7) 0.024(6) 0.032(6)
C13 0.065(7) 0.027(5) 0.036(6) 0.012(5) 0.008(5) 0.025(5)
C14 0.058(7) 0.045(6) 0.067(7) 0.032(5) 0.036(6) 0.021(5)
C15 0.082(8) 0.013(5) 0.041(6) 0.009(4) 0.013(6) 0.021(5)
C16 0.052(7) 0.028(6) 0.059(7) 0.008(5) 0.016(6) 0.003(5)
C17 0.102(10) 0.045(7) 0.053(7) 0.025(6) 0.024(8) 0.035(7)
C18 0.071(8) 0.034(5) 0.059(7) 0.020(5) 0.016(6) 0.023(5)
C19 0.046(7) 0.025(5) 0.073(8) 0.025(5) 0.024(6) 0.018(5)
C20 0.039(6) 0.036(5) 0.053(6) 0.015(5) -0.003(5) 0.010(5)
C21 0.055(7) 0.053(6) 0.076(8) 0.029(6) 0.014(6) 0.039(6)
C22 0.031(6) 0.064(7) 0.076(8) 0.025(6) 0.024(6) 0.028(6)
C23 0.047(7) 0.046(6) 0.065(7) 0.029(6) 0.012(6) 0.007(5)
C24 0.031(6) 0.036(5) 0.065(7) 0.025(5) 0.024(5) 0.018(5)
C25 0.040(6) 0.048(6) 0.040(6) 0.018(5) -0.005(5) 0.021(5)
C26 0.059(7) 0.039(6) 0.037(6) 0.009(5) 0.012(6) 0.011(6)
C27 0.073(8) 0.035(6) 0.052(7) 0.020(6) 0.024(6) 0.014(6)
C28 0.091(9) 0.066(8) 0.024(6) -0.001(6) 0.008(6) 0.026(7)
C29 0.059(7) 0.029(6) 0.076(8) 0.017(6) 0.030(7) 0.002(6)
C30 0.057(7) 0.027(6) 0.041(6) 0.005(5) 0.009(6) 0.005(5)
C31 0.050(7) 0.040(6) 0.048(7) 0.008(6) 0.019(6) 0.029(5)
C32 0.121(10) 0.052(7) 0.044(6) 0.019(6) 0.037(7) 0.038(7)
C33 0.046(6) 0.028(5) 0.050(6) 0.010(5) 0.017(5) 0.012(5)
C34 0.060(7) 0.028(5) 0.046(6) 0.018(5) 0.023(5) 0.023(5)
C35 0.061(7) 0.048(7) 0.057(7) 0.024(6) 0.008(6) 0.026(6)
C36 0.076(9) 0.033(6) 0.056(7) 0.009(5) 0.017(6) -0.001(6)
C37 0.055(7) 0.043(6) 0.067(7) 0.026(6) 0.020(6) 0.007(6)
C38 0.054(7) 0.048(7) 0.074(8) 0.020(6) 0.032(6) 0.024(6)
C39 0.057(8) 0.021(5) 0.130(11) 0.006(6) 0.049(8) 0.010(5)
C40 0.097(9) 0.068(8) 0.114(10) 0.052(7) 0.065(8) 0.051(7)
C41 0.068(9) 0.159(13) 0.084(9) 0.009(9) 0.015(8) 0.080(9)
C42 0.049(7) 0.035(5) 0.062(7) 0.025(5) 0.021(6) 0.006(5)
C43 0.117(11) 0.068(8) 0.110(10) 0.036(7) 0.075(9) 0.060(8)
C44 0.087(9) 0.055(7) 0.119(10) 0.043(7) 0.014(8) 0.050(7)
C45 0.041(6) 0.047(6) 0.046(6) 0.025(5) 0.021(5) 0.020(5)
C46 0.057(7) 0.042(6) 0.083(8) 0.032(6) -0.003(6) 0.027(5)
C47 0.107(10) 0.051(7) 0.087(9) 0.037(7) 0.003(8) 0.022(7)
C48 0.093(10) 0.059(8) 0.102(10) 0.061(8) -0.008(8) 0.006(7)
C49 0.048(7) 0.041(7) 0.094(9) 0.028(7) 0.017(7) -0.002(6)
C50 0.050(7) 0.014(5) 0.053(7) 0.011(5) 0.020(6) 0.014(5)
C51 0.081(9) 0.042(6) 0.069(8) 0.025(6) 0.024(7) 0.032(6)
C52 0.046(7) 0.059(7) 0.055(7) 0.018(6) 0.019(6) 0.021(6)
C53 0.050(8) 0.069(8) 0.038(6) -0.006(6) 0.013(6) -0.007(6)
C54 0.030(6) 0.068(8) 0.064(8) 0.013(6) -0.004(6) 0.006(6)

loop_
_atom_type_symbol
_atom_type_description
_atom_type_scat_dispersion_real
_atom_type_scat_dispersion_imag
_atom_type_scat_source
C C 0.0033 0.0016 'International Tables Vol C Tables 4.2.6.8 and 6.1.1.4'
H H 0.0000 0.0000 'International Tables Vol C Tables 4.2.6.8 and 6.1.1.4'
N N 0.0061 0.0033 'International Tables Vol C Tables 4.2.6.8 and 6.1.1.4'
O O 0.0106 0.0060 'International Tables Vol C Tables 4.2.6.8 and 6.1.1.4'
Cl Cl 0.1484 0.1585 'International Tables Vol C Tables 4.2.6.8 and 6.1.1.4'
Zn Zn 0.2839 1.4301 'International Tables Vol C Tables 4.2.6.8 and 6.1.1.4'

loop_
_geom_angle_atom_site_label_1
_geom_angle_atom_site_label_2
_geom_angle_atom_site_label_3
_geom_angle
_geom_angle_site_symmetry_1
_geom_angle_site_symmetry_3
_geom_angle_publ_flag
O2 Zn1 O1 89.4(2) . . ?
O2 Zn1 N1 92.9(2) . . ?
O1 Zn1 N1 140.8(2) . . ?
O2 Zn1 N2 147.0(2) . . ?
O1 Zn1 N2 80.8(3) . . ?
N1 Zn1 N2 76.2(3) . . ?
O2 Zn1 Cl1 106.02(19) . . ?
O1 Zn1 Cl1 103.16(18) . . ?
N1 Zn1 Cl1 113.64(18) . . ?
N2 Zn1 Cl1 106.89(19) . . ?
O3 Zn2 N5 104.9(3) . . ?
O3 Zn2 O1 103.6(2) . . ?
N5 Zn2 O1 99.3(3) . . ?
O3 Zn2 Cl2 116.1(2) . . ?
N5 Zn2 Cl2 121.2(2) . . ?
O1 Zn2 Cl2 109.18(17) . . ?
N6 Zn3 N3 123.7(3) . . ?
N6 Zn3 N4 107.9(3) . . ?
N3 Zn3 N4 80.7(3) . . ?
N6 Zn3 Cl3 105.1(2) . . ?
N3 Zn3 Cl3 121.41(19) . . ?
N4 Zn3 Cl3 115.0(2) . . ?
C25 O1 Zn2 123.7(5) . . ?
C25 O1 Zn1 122.4(5) . . ?
Zn2 O1 Zn1 108.9(3) . . ?
C45 O2 Zn1 143.4(6) . . ?
C50 O3 Zn2 133.2(6) . . ?
C13 N1 C1 119.1(8) . . ?
C13 N1 Zn1 118.3(7) . . ?
C1 N1 Zn1 122.6(6) . . ?
C19 N2 C15 120.4(8) . . ?
C19 N2 Zn1 126.5(6) . . ?
C15 N2 Zn1 112.9(6) . . ?
C30 N3 C26 117.4(8) . . ?
C30 N3 Zn3 113.8(6) . . ?
C26 N3 Zn3 127.2(7) . . ?
C31 N4 C33 122.3(8) . . ?
C31 N4 Zn3 114.8(6) . . ?
C33 N4 Zn3 122.7(6) . . ?
C49 N5 C45 117.4(8) . . ?
C49 N5 Zn2 122.3(7) . . ?
C45 N5 Zn2 120.2(6) . . ?
C50 N6 C54 118.9(8) . . ?
C50 N6 Zn3 119.2(6) . . ?
C54 N6 Zn3 121.6(6) . . ?
C6 C1 C2 121.7(10) . . ?
C6 C1 N1 119.8(10) . . ?
C2 C1 N1 118.5(8) . . ?
C3 C2 C1 117.3(10) . . ?
C3 C2 C10 122.4(10) . . ?
C1 C2 C10 120.3(9) . . ?
C2 C3 C4 123.6(11) . . ?
C2 C3 H3 118.2 . . ?
C4 C3 H3 118.2 . . ?
C5 C4 C3 116.4(12) . . ?
C5 C4 H4 121.8 . . ?
C3 C4 H4 121.8 . . ?
C4 C5 C6 122.8(13) . . ?
C4 C5 H5 118.6 . . ?
C6 C5 H5 118.6 . . ?
C1 C6 C5 118.1(12) . . ?
C1 C6 C7 121.3(13) . . ?
C5 C6 C7 120.6(11) . . ?
C6 C7 C8 112.1(10) . . ?
C6 C7 C9 108.8(11) . . ?
C8 C7 C9 110.7(9) . . ?
C6 C7 H7 108.4 . . ?
C8 C7 H7 108.4 . . ?
C9 C7 H7 108.4 . . ?
C7 C8 H8A 109.5 . . ?
C7 C8 H8B 109.5 . . ?
H8A C8 H8B 109.5 . . ?
C7 C8 H8C 109.5 . . ?
H8A C8 H8C 109.5 . . ?
H8B C8 H8C 109.5 . . ?
C7 C9 H9A 109.5 . . ?
C7 C9 H9B 109.5 . . ?
H9A C9 H9B 109.5 . . ?
C7 C9 H9C 109.5 . . ?
H9A C9 H9C 109.5 . . ?
H9B C9 H9C 109.5 . . ?
C11 C10 C2 110.4(8) . . ?
C11 C10 C12 110.6(7) . . ?
C2 C10 C12 111.2(8) . . ?
C11 C10 H10 108.2 . . ?
C2 C10 H10 108.2 . . ?
C12 C10 H10 108.2 . . ?
C10 C11 H11A 109.5 . . ?
C10 C11 H11B 109.5 . . ?
H11A C11 H11B 109.5 . . ?
C10 C11 H11C 109.5 . . ?
H11A C11 H11C 109.5 . . ?
H11B C11 H11C 109.5 . . ?
C10 C12 H12A 109.5 . . ?
C10 C12 H12B 109.5 . . ?
H12A C12 H12B 109.5 . . ?
C10 C12 H12C 109.5 . . ?
H12A C12 H12C 109.5 . . ?
H12B C12 H12C 109.5 . . ?
N1 C13 C14 126.9(9) . . ?
N1 C13 C15 114.2(9) . . ?
C14 C13 C15 118.9(8) . . ?
C13 C14 H14A 109.5 . . ?
C13 C14 H14B 109.5 . . ?
H14A C14 H14B 109.5 . . ?
C13 C14 H14C 109.5 . . ?
H14A C14 H14C 109.5 . . ?
H14B C14 H14C 109.5 . . ?
N2 C15 C16 122.7(9) . . ?
N2 C15 C13 118.1(8) . . ?
C16 C15 C13 119.2(10) . . ?
C15 C16 C17 116.9(10) . . ?
C15 C16 H16 121.6 . . ?
C17 C16 H16 121.6 . . ?
C18 C17 C16 120.8(10) . . ?
C18 C17 H17 119.6 . . ?
C16 C17 H17 119.6 . . ?
C17 C18 C19 119.0(10) . . ?
C17 C18 H18 120.5 . . ?
C19 C18 H18 120.5 . . ?
N2 C19 C18 120.2(9) . . ?
N2 C19 C20 121.3(9) . . ?
C18 C19 C20 118.1(9) . . ?
C21 C20 C25 117.2(9) . . ?
C21 C20 C19 122.4(9) . . ?
C25 C20 C19 120.2(8) . . ?
C22 C21 C20 121.4(9) . . ?
C22 C21 H21 119.3 . . ?
C20 C21 H21 119.3 . . ?
C21 C22 C23 119.4(9) . . ?
C21 C22 H22 120.3 . . ?
C23 C22 H22 120.3 . . ?
C24 C23 C22 119.3(9) . . ?
C24 C23 H23 120.3 . . ?
C22 C23 H23 120.3 . . ?
C25 C24 C23 121.7(9) . . ?
C25 C24 C26 121.3(8) . . ?
C23 C24 C26 116.9(9) . . ?
C24 C25 O1 118.8(8) . . ?
C24 C25 C20 120.9(8) . . ?
O1 C25 C20 120.4(8) . . ?
N3 C26 C27 120.5(9) . . ?
N3 C26 C24 119.0(9) . . ?
C27 C26 C24 120.4(9) . . ?
C28 C27 C26 121.5(10) . . ?
C28 C27 H27 119.3 . . ?
C26 C27 H27 119.3 . . ?
C27 C28 C29 118.4(10) . . ?
C27 C28 H28 120.8 . . ?
C29 C28 H28 120.8 . . ?
C30 C29 C28 116.9(10) . . ?
C30 C29 H29 121.6 . . ?
C28 C29 H29 121.6 . . ?
N3 C30 C29 125.3(9) . . ?
N3 C30 C31 114.6(9) . . ?
C29 C30 C31 119.9(9) . . ?
N4 C31 C32 126.2(9) . . ?
N4 C31 C30 115.2(9) . . ?
C32 C31 C30 118.5(9) . . ?
C31 C32 H32A 109.5 . . ?
C31 C32 H32B 109.5 . . ?
H32A C32 H32B 109.5 . . ?
C31 C32 H32C 109.5 . . ?
H32A C32 H32C 109.5 . . ?
H32B C32 H32C 109.5 . . ?
C34 C33 C38 119.4(9) . . ?
C34 C33 N4 121.9(8) . . ?
C38 C33 N4 118.6(8) . . ?
C33 C34 C35 122.8(8) . . ?
C33 C34 C42 121.4(8) . . ?
C35 C34 C42 115.7(8) . . ?
C36 C35 C34 116.7(9) . . ?
C36 C35 H35 121.7 . . ?
C34 C35 H35 121.7 . . ?
C37 C36 C35 121.1(9) . . ?
C37 C36 H36 119.4 . . ?
C35 C36 H36 119.4 . . ?
C38 C37 C36 120.3(9) . . ?
C38 C37 H37 119.9 . . ?
C36 C37 H37 119.9 . . ?
C37 C38 C33 119.7(9) . . ?
C37 C38 C39 117.6(8) . . ?
C33 C38 C39 122.7(9) . . ?
C40 C39 C41 111.0(8) . . ?
C40 C39 C38 111.8(10) . . ?
C41 C39 C38 110.5(9) . . ?
C40 C39 H39 107.8 . . ?
C41 C39 H39 107.8 . . ?
C38 C39 H39 107.8 . . ?
C39 C40 H40A 109.5 . . ?
C39 C40 H40B 109.5 . . ?
H40A C40 H40B 109.5 . . ?
C39 C40 H40C 109.5 . . ?
H40A C40 H40C 109.5 . . ?
H40B C40 H40C 109.5 . . ?
C39 C41 H41A 109.5 . . ?
C39 C41 H41B 109.5 . . ?
H41A C41 H41B 109.5 . . ?
C39 C41 H41C 109.5 . . ?
H41A C41 H41C 109.5 . . ?
H41B C41 H41C 109.5 . . ?
C44 C42 C43 111.8(9) . . ?
C44 C42 C34 111.8(8) . . ?
C43 C42 C34 108.9(7) . . ?
C44 C42 H42 108.1 . . ?
C43 C42 H42 108.1 . . ?
C34 C42 H42 108.1 . . ?
C42 C43 H43A 109.5 . . ?
C42 C43 H43B 109.5 . . ?
H43A C43 H43B 109.5 . . ?
C42 C43 H43C 109.5 . . ?
H43A C43 H43C 109.5 . . ?
H43B C43 H43C 109.5 . . ?
C42 C44 H44A 109.5 . . ?
C42 C44 H44B 109.5 . . ?
H44A C44 H44B 109.5 . . ?
C42 C44 H44C 109.5 . . ?
H44A C44 H44C 109.5 . . ?
H44B C44 H44C 109.5 . . ?
O2 C45 N5 120.3(8) . . ?
O2 C45 C46 119.8(9) . . ?
N5 C45 C46 119.8(8) . . ?
C47 C46 C45 119.7(10) . . ?
C47 C46 H46 120.2 . . ?
C45 C46 H46 120.2 . . ?
C46 C47 C48 119.6(10) . . ?
C46 C47 H47 120.2 . . ?
C48 C47 H47 120.2 . . ?
C49 C48 C47 118.4(10) . . ?
C49 C48 H48 120.8 . . ?
C47 C48 H48 120.8 . . ?
C48 C49 N5 125.0(10) . . ?
C48 C49 H49 117.5 . . ?
N5 C49 H49 117.5 . . ?
O3 C50 N6 116.0(8) . . ?
O3 C50 C51 123.6(9) . . ?
N6 C50 C51 120.4(10) . . ?
C50 C51 C52 118.9(10) . . ?
C50 C51 H51 120.5 . . ?
C52 C51 H51 120.5 . . ?
C53 C52 C51 120.4(9) . . ?
C53 C52 H52 119.8 . . ?
C51 C52 H52 119.8 . . ?
C54 C53 C52 116.9(10) . . ?
C54 C53 H53 121.5 . . ?
C52 C53 H53 121.5 . . ?
C53 C54 N6 124.3(9) . . ?
C53 C54 H54 117.9 . . ?
N6 C54 H54 117.9 . . ?

loop_
_geom_bond_atom_site_label_1
_geom_bond_atom_site_label_2
_geom_bond_distance
_geom_bond_site_symmetry_2
_geom_bond_publ_flag
Zn1 O2 2.008(6) . ?
Zn1 O1 2.014(5) . ?
Zn1 N1 2.131(7) . ?
Zn1 N2 2.149(7) . ?
Zn1 Cl1 2.268(2) . ?
Zn2 O3 1.939(6) . ?
Zn2 N5 1.965(8) . ?
Zn2 O1 2.004(5) . ?
Zn2 Cl2 2.217(3) . ?
Zn3 N6 2.000(7) . ?
Zn3 N3 2.012(7) . ?
Zn3 N4 2.067(7) . ?
Zn3 Cl3 2.196(3) . ?
O1 C25 1.368(9) . ?
O2 C45 1.288(9) . ?
O3 C50 1.311(10) . ?
N1 C13 1.276(10) . ?
N1 C1 1.484(11) . ?
N2 C19 1.333(10) . ?
N2 C15 1.341(11) . ?
N3 C30 1.336(10) . ?
N3 C26 1.357(11) . ?
N4 C31 1.258(10) . ?
N4 C33 1.417(10) . ?
N5 C49 1.389(11) . ?
N5 C45 1.391(10) . ?
N6 C50 1.336(10) . ?
N6 C54 1.358(10) . ?
C1 C6 1.371(13) . ?
C1 C2 1.415(12) . ?
C2 C3 1.368(12) . ?
C2 C10 1.535(12) . ?
C3 C4 1.419(15) . ?
C3 H3 0.9500 . ?
C4 C5 1.362(16) . ?
C4 H4 0.9500 . ?
C5 C6 1.419(15) . ?
C5 H5 0.9500 . ?
C6 C7 1.545(15) . ?
C7 C8 1.559(15) . ?
C7 C9 1.584(17) . ?
C7 H7 1.0000 . ?
C8 H8A 0.9800 . ?
C8 H8B 0.9800 . ?
C8 H8C 0.9800 . ?
C9 H9A 0.9800 . ?
C9 H9B 0.9800 . ?
C9 H9C 0.9800 . ?
C10 C11 1.521(12) . ?
C10 C12 1.562(11) . ?
C10 H10 1.0000 . ?
C11 H11A 0.9800 . ?
C11 H11B 0.9800 . ?
C11 H11C 0.9800 . ?
C12 H12A 0.9800 . ?
C12 H12B 0.9800 . ?
C12 H12C 0.9800 . ?
C13 C14 1.468(11) . ?
C13 C15 1.486(12) . ?
C14 H14A 0.9800 . ?
C14 H14B 0.9800 . ?
C14 H14C 0.9800 . ?
C15 C16 1.394(12) . ?
C16 C17 1.400(13) . ?
C16 H16 0.9500 . ?
C17 C18 1.365(12) . ?
C17 H17 0.9500 . ?
C18 C19 1.422(12) . ?
C18 H18 0.9500 . ?
C19 C20 1.491(12) . ?
C20 C21 1.401(11) . ?
C20 C25 1.435(11) . ?
C21 C22 1.372(12) . ?
C21 H21 0.9500 . ?
C22 C23 1.423(12) . ?
C22 H22 0.9500 . ?
C23 C24 1.368(11) . ?
C23 H23 0.9500 . ?
C24 C25 1.344(11) . ?
C24 C26 1.478(12) . ?
C26 C27 1.382(12) . ?
C27 C28 1.373(12) . ?
C27 H27 0.9500 . ?
C28 C29 1.396(13) . ?
C28 H28 0.9500 . ?
C29 C30 1.381(12) . ?
C29 H29 0.9500 . ?
C30 C31 1.539(12) . ?
C31 C32 1.532(12) . ?
C32 H32A 0.9800 . ?
C32 H32B 0.9800 . ?
C32 H32C 0.9800 . ?
C33 C34 1.366(11) . ?
C33 C38 1.401(11) . ?
C34 C35 1.423(12) . ?
C34 C42 1.569(11) . ?
C35 C36 1.400(12) . ?
C35 H35 0.9500 . ?
C36 C37 1.397(12) . ?
C36 H36 0.9500 . ?
C37 C38 1.396(12) . ?
C37 H37 0.9500 . ?
C38 C39 1.541(13) . ?
C39 C40 1.532(14) . ?
C39 C41 1.537(15) . ?
C39 H39 1.0000 . ?
C40 H40A 0.9800 . ?
C40 H40B 0.9800 . ?
C40 H40C 0.9800 . ?
C41 H41A 0.9800 . ?
C41 H41B 0.9800 . ?
C41 H41C 0.9800 . ?
C42 C44 1.495(12) . ?
C42 C43 1.524(12) . ?
C42 H42 1.0000 . ?
C43 H43A 0.9800 . ?
C43 H43B 0.9800 . ?
C43 H43C 0.9800 . ?
C44 H44A 0.9800 . ?
C44 H44B 0.9800 . ?
C44 H44C 0.9800 . ?
C45 C46 1.423(11) . ?
C46 C47 1.400(12) . ?
C46 H46 0.9500 . ?
C47 C48 1.411(13) . ?
C47 H47 0.9500 . ?
C48 C49 1.339(13) . ?
C48 H48 0.9500 . ?
C49 H49 0.9500 . ?
C50 C51 1.392(12) . ?
C51 C52 1.393(12) . ?
C51 H51 0.9500 . ?
C52 C53 1.380(12) . ?
C52 H52 0.9500 . ?
C53 C54 1.347(12) . ?
C53 H53 0.9500 . ?
C54 H54 0.9500 . ?

loop_
_geom_torsion_atom_site_label_1
_geom_torsion_atom_site_label_2
_geom_torsion_atom_site_label_3
_geom_torsion_atom_site_label_4
_geom_torsion
_geom_torsion_site_symmetry_1
_geom_torsion_site_symmetry_2
_geom_torsion_site_symmetry_3
_geom_torsion_site_symmetry_4
_geom_torsion_publ_flag
O3 Zn2 O1 C25 30.0(7) . . . . ?
N5 Zn2 O1 C25 137.9(7) . . . . ?
Cl2 Zn2 O1 C25 -94.2(6) . . . . ?
O3 Zn2 O1 Zn1 -174.8(3) . . . . ?
N5 Zn2 O1 Zn1 -66.9(3) . . . . ?
Cl2 Zn2 O1 Zn1 60.9(3) . . . . ?
O2 Zn1 O1 C25 -156.2(6) . . . . ?
N1 Zn1 O1 C25 109.9(7) . . . . ?
N2 Zn1 O1 C25 55.4(6) . . . . ?
Cl1 Zn1 O1 C25 -49.9(6) . . . . ?
O2 Zn1 O1 Zn2 48.3(3) . . . . ?
N1 Zn1 O1 Zn2 -45.6(5) . . . . ?
N2 Zn1 O1 Zn2 -100.1(3) . . . . ?
Cl1 Zn1 O1 Zn2 154.6(2) . . . . ?
O1 Zn1 O2 C45 -1.6(9) . . . . ?
N1 Zn1 O2 C45 139.3(9) . . . . ?
N2 Zn1 O2 C45 70.3(11) . . . . ?
Cl1 Zn1 O2 C45 -105.1(9) . . . . ?
N5 Zn2 O3 C50 135.7(7) . . . . ?
O1 Zn2 O3 C50 -120.7(7) . . . . ?
Cl2 Zn2 O3 C50 -1.0(7) . . . . ?
O2 Zn1 N1 C13 -147.3(6) . . . . ?
O1 Zn1 N1 C13 -54.7(7) . . . . ?
N2 Zn1 N1 C13 1.1(6) . . . . ?
Cl1 Zn1 N1 C13 103.8(6) . . . . ?
O2 Zn1 N1 C1 35.2(6) . . . . ?
O1 Zn1 N1 C1 127.8(6) . . . . ?
N2 Zn1 N1 C1 -176.4(6) . . . . ?
Cl1 Zn1 N1 C1 -73.7(6) . . . . ?
O2 Zn1 N2 C19 -105.2(8) . . . . ?
O1 Zn1 N2 C19 -30.9(7) . . . . ?
N1 Zn1 N2 C19 -178.9(7) . . . . ?
Cl1 Zn1 N2 C19 70.2(7) . . . . ?
O2 Zn1 N2 C15 69.5(7) . . . . ?
O1 Zn1 N2 C15 143.9(6) . . . . ?
N1 Zn1 N2 C15 -4.1(5) . . . . ?
Cl1 Zn1 N2 C15 -115.1(5) . . . . ?
N6 Zn3 N3 C30 100.3(6) . . . . ?
N4 Zn3 N3 C30 -5.1(6) . . . . ?
Cl3 Zn3 N3 C30 -118.9(5) . . . . ?
N6 Zn3 N3 C26 -64.8(8) . . . . ?
N4 Zn3 N3 C26 -170.2(7) . . . . ?
Cl3 Zn3 N3 C26 76.0(7) . . . . ?
N6 Zn3 N4 C31 -123.5(6) . . . . ?
N3 Zn3 N4 C31 -0.9(6) . . . . ?
Cl3 Zn3 N4 C31 119.5(6) . . . . ?
N6 Zn3 N4 C33 52.0(7) . . . . ?
N3 Zn3 N4 C33 174.6(6) . . . . ?
Cl3 Zn3 N4 C33 -65.0(6) . . . . ?
O3 Zn2 N5 C49 -30.6(7) . . . . ?
O1 Zn2 N5 C49 -137.5(7) . . . . ?
Cl2 Zn2 N5 C49 103.3(7) . . . . ?
O3 Zn2 N5 C45 147.4(6) . . . . ?
O1 Zn2 N5 C45 40.6(6) . . . . ?
Cl2 Zn2 N5 C45 -78.7(6) . . . . ?
N3 Zn3 N6 C50 9.3(7) . . . . ?
N4 Zn3 N6 C50 100.0(6) . . . . ?
Cl3 Zn3 N6 C50 -136.8(6) . . . . ?
N3 Zn3 N6 C54 -176.8(6) . . . . ?
N4 Zn3 N6 C54 -86.1(7) . . . . ?
Cl3 Zn3 N6 C54 37.1(7) . . . . ?
C13 N1 C1 C6 -86.6(11) . . . . ?
Zn1 N1 C1 C6 90.9(9) . . . . ?
C13 N1 C1 C2 94.6(10) . . . . ?
Zn1 N1 C1 C2 -87.9(9) . . . . ?
C6 C1 C2 C3 -3.3(15) . . . . ?
N1 C1 C2 C3 175.6(8) . . . . ?
C6 C1 C2 C10 177.2(9) . . . . ?
N1 C1 C2 C10 -4.0(13) . . . . ?
C1 C2 C3 C4 2.8(16) . . . . ?
C10 C2 C3 C4 -177.7(10) . . . . ?
C2 C3 C4 C5 -0.1(19) . . . . ?
C3 C4 C5 C6 -2(2) . . . . ?
C2 C1 C6 C5 1.0(16) . . . . ?
N1 C1 C6 C5 -177.8(10) . . . . ?
C2 C1 C6 C7 -177.1(10) . . . . ?
N1 C1 C6 C7 4.1(15) . . . . ?
C4 C5 C6 C1 2(2) . . . . ?
C4 C5 C6 C7 -179.9(13) . . . . ?
C1 C6 C7 C8 -121.5(12) . . . . ?
C5 C6 C7 C8 60.4(16) . . . . ?
C1 C6 C7 C9 115.8(12) . . . . ?
C5 C6 C7 C9 -62.3(15) . . . . ?
C3 C2 C10 C11 83.1(11) . . . . ?
C1 C2 C10 C11 -97.4(11) . . . . ?
C3 C2 C10 C12 -40.1(12) . . . . ?
C1 C2 C10 C12 139.5(9) . . . . ?
C1 N1 C13 C14 0.1(12) . . . . ?
Zn1 N1 C13 C14 -177.5(6) . . . . ?
C1 N1 C13 C15 179.5(7) . . . . ?
Zn1 N1 C13 C15 1.8(9) . . . . ?
C19 N2 C15 C16 3.1(12) . . . . ?
Zn1 N2 C15 C16 -172.0(6) . . . . ?
C19 N2 C15 C13 -178.3(7) . . . . ?
Zn1 N2 C15 C13 6.6(9) . . . . ?
N1 C13 C15 N2 -5.8(11) . . . . ?
C14 C13 C15 N2 173.6(7) . . . . ?
N1 C13 C15 C16 172.9(7) . . . . ?
C14 C13 C15 C16 -7.7(12) . . . . ?
N2 C15 C16 C17 -1.5(13) . . . . ?
C13 C15 C16 C17 179.9(7) . . . . ?
C15 C16 C17 C18 0.1(13) . . . . ?
C16 C17 C18 C19 -0.2(14) . . . . ?
C15 N2 C19 C18 -3.2(12) . . . . ?
Zn1 N2 C19 C18 171.2(6) . . . . ?
C15 N2 C19 C20 -176.3(7) . . . . ?
Zn1 N2 C19 C20 -1.9(12) . . . . ?
C17 C18 C19 N2 1.8(13) . . . . ?
C17 C18 C19 C20 175.1(8) . . . . ?
N2 C19 C20 C21 -155.4(8) . . . . ?
C18 C19 C20 C21 31.4(12) . . . . ?
N2 C19 C20 C25 29.0(13) . . . . ?
C18 C19 C20 C25 -144.2(8) . . . . ?
C25 C20 C21 C22 -0.1(14) . . . . ?
C19 C20 C21 C22 -175.9(9) . . . . ?
C20 C21 C22 C23 -0.2(14) . . . . ?
C21 C22 C23 C24 -1.0(14) . . . . ?
C22 C23 C24 C25 2.7(14) . . . . ?
C22 C23 C24 C26 -174.8(8) . . . . ?
C23 C24 C25 O1 178.8(8) . . . . ?
C26 C24 C25 O1 -3.8(13) . . . . ?
C23 C24 C25 C20 -3.1(14) . . . . ?
C26 C24 C25 C20 174.3(8) . . . . ?
Zn2 O1 C25 C24 -78.3(9) . . . . ?
Zn1 O1 C25 C24 129.8(7) . . . . ?
Zn2 O1 C25 C20 103.6(8) . . . . ?
Zn1 O1 C25 C20 -48.3(10) . . . . ?
C21 C20 C25 C24 1.8(13) . . . . ?
C19 C20 C25 C24 177.6(8) . . . . ?
C21 C20 C25 O1 179.9(8) . . . . ?
C19 C20 C25 O1 -4.3(12) . . . . ?
C30 N3 C26 C27 -1.7(12) . . . . ?
Zn3 N3 C26 C27 162.9(6) . . . . ?
C30 N3 C26 C24 175.3(7) . . . . ?
Zn3 N3 C26 C24 -20.1(11) . . . . ?
C25 C24 C26 N3 129.0(9) . . . . ?
C23 C24 C26 N3 -53.4(11) . . . . ?
C25 C24 C26 C27 -54.0(12) . . . . ?
C23 C24 C26 C27 123.5(10) . . . . ?
N3 C26 C27 C28 2.1(14) . . . . ?
C24 C26 C27 C28 -174.8(8) . . . . ?
C26 C27 C28 C29 -2.4(14) . . . . ?
C27 C28 C29 C30 2.3(13) . . . . ?
C26 N3 C30 C29 1.8(13) . . . . ?
Zn3 N3 C30 C29 -164.9(7) . . . . ?
C26 N3 C30 C31 176.2(7) . . . . ?
Zn3 N3 C30 C31 9.5(9) . . . . ?
C28 C29 C30 N3 -2.1(14) . . . . ?
C28 C29 C30 C31 -176.2(8) . . . . ?
C33 N4 C31 C32 9.2(13) . . . . ?
Zn3 N4 C31 C32 -175.3(7) . . . . ?
C33 N4 C31 C30 -169.5(7) . . . . ?
Zn3 N4 C31 C30 6.0(9) . . . . ?
N3 C30 C31 N4 -10.5(11) . . . . ?
C29 C30 C31 N4 164.2(8) . . . . ?
N3 C30 C31 C32 170.7(7) . . . . ?
C29 C30 C31 C32 -14.6(12) . . . . ?
C31 N4 C33 C34 -94.7(11) . . . . ?
Zn3 N4 C33 C34 90.1(9) . . . . ?
C31 N4 C33 C38 85.0(11) . . . . ?
Zn3 N4 C33 C38 -90.2(9) . . . . ?
C38 C33 C34 C35 1.6(14) . . . . ?
N4 C33 C34 C35 -178.7(8) . . . . ?
C38 C33 C34 C42 178.0(8) . . . . ?
N4 C33 C34 C42 -2.3(13) . . . . ?
C33 C34 C35 C36 -0.3(13) . . . . ?
C42 C34 C35 C36 -176.8(8) . . . . ?
C34 C35 C36 C37 -1.7(14) . . . . ?
C35 C36 C37 C38 2.4(15) . . . . ?
C36 C37 C38 C33 -1.0(15) . . . . ?
C36 C37 C38 C39 178.6(10) . . . . ?
C34 C33 C38 C37 -1.0(14) . . . . ?
N4 C33 C38 C37 179.3(9) . . . . ?
C34 C33 C38 C39 179.5(10) . . . . ?
N4 C33 C38 C39 -0.2(15) . . . . ?
C37 C38 C39 C40 -45.8(13) . . . . ?
C33 C38 C39 C40 133.8(10) . . . . ?
C37 C38 C39 C41 78.4(13) . . . . ?
C33 C38 C39 C41 -102.1(11) . . . . ?
C33 C34 C42 C44 -123.0(10) . . . . ?
C35 C34 C42 C44 53.6(10) . . . . ?
C33 C34 C42 C43 113.0(10) . . . . ?
C35 C34 C42 C43 -70.4(10) . . . . ?
Zn1 O2 C45 N5 -28.8(14) . . . . ?
Zn1 O2 C45 C46 154.3(7) . . . . ?
C49 N5 C45 O2 -179.5(8) . . . . ?
Zn2 N5 C45 O2 2.3(10) . . . . ?
C49 N5 C45 C46 -2.6(12) . . . . ?
Zn2 N5 C45 C46 179.3(6) . . . . ?
O2 C45 C46 C47 -179.6(9) . . . . ?
N5 C45 C46 C47 3.4(14) . . . . ?
C45 C46 C47 C48 -3.1(16) . . . . ?
C46 C47 C48 C49 1.9(17) . . . . ?
C47 C48 C49 N5 -1.2(17) . . . . ?
C45 N5 C49 C48 1.5(14) . . . . ?
Zn2 N5 C49 C48 179.6(9) . . . . ?
Zn2 O3 C50 N6 155.7(6) . . . . ?
Zn2 O3 C50 C51 -22.8(12) . . . . ?
C54 N6 C50 O3 -178.6(7) . . . . ?
Zn3 N6 C50 O3 -4.6(10) . . . . ?
C54 N6 C50 C51 0.0(12) . . . . ?
Zn3 N6 C50 C51 174.0(6) . . . . ?
O3 C50 C51 C52 179.7(8) . . . . ?
N6 C50 C51 C52 1.3(13) . . . . ?
C50 C51 C52 C53 1.0(14) . . . . ?
C51 C52 C53 C54 -4.3(15) . . . . ?
C52 C53 C54 N6 5.9(16) . . . . ?
C50 N6 C54 C53 -3.8(14) . . . . ?
Zn3 N6 C54 C53 -177.7(8) . . . . ?
